data_1560075
loop_
_publ_author_name
'Diment, Wilfred T.'
'St\"o\&ser, Tim'
'Kerr, Ryan W. F.'
'Phanopoulos, Andreas'
'Durr, Christopher B.'
'Williams, Charlotte K.'

_publ_section_title
;
 Ortho-vanillin derived Al(iii) and Co(iii) catalyst systems for
 switchable catalysis using \e-decalactone, phthalic anhydride and
 cyclohexene oxide
;
_journal_issue 5
_journal_name_full 'Catalysis Science &amp; Technology'
_journal_page_first 1737
_journal_page_last 1745
_journal_paper_doi 10.1039/D0CY02164D
_journal_volume 11
_journal_year 2021
_chemical_formula_moiety 'C23 H27 Al N2 O6'
_chemical_formula_sum 'C23 H27 Al N2 O6'
_chemical_formula_weight 454.44
_space_group_crystal_system monoclinic
_space_group_IT_number 14
_space_group_name_Hall '-P 2ybc'
_space_group_name_H-M_alt 'P 1 21/c 1'
_atom_sites_solution_hydrogens geom
_atom_sites_solution_primary dual
_audit_creation_date 2020-11-02
_audit_creation_method
;
Olex2 1.2
(compiled 2018.05.29 svn.r3508 for OlexSys, GUI svn.r5506)
;
_audit_update_record
;
2020-11-02 deposited with the CCDC.	2020-12-21 downloaded from the CCDC.
;
_cell_angle_alpha 90
_cell_angle_beta 96.6150(10)
_cell_angle_gamma 90
_cell_formula_units_Z 4
_cell_length_a 8.99580(10)
_cell_length_b 12.88180(10)
_cell_length_c 19.2304(2)
_cell_measurement_reflns_used 13320
_cell_measurement_temperature 150.01(15)
_cell_measurement_theta_max 76.0720
_cell_measurement_theta_min 4.0910
_cell_volume 2213.62(4)
_computing_cell_refinement 'CrysAlisPro 1.171.39.46 (Rigaku OD, 2018)'
_computing_data_collection 'CrysAlisPro 1.171.39.46 (Rigaku OD, 2018)'
_computing_data_reduction 'CrysAlisPro 1.171.39.46 (Rigaku OD, 2018)'
_computing_molecular_graphics 'Olex2 (Dolomanov et al., 2009)'
_computing_publication_material 'Olex2 (Dolomanov et al., 2009)'
_computing_structure_refinement 'ShelXL (Sheldrick, 2015)'
_computing_structure_solution 'ShelXT (Sheldrick, 2015)'
_diffrn_ambient_environment N~2~
_diffrn_ambient_temperature 150.01(15)
_diffrn_detector 'CCD plate'
_diffrn_detector_area_resol_mean 10.4102
_diffrn_detector_type Atlas
_diffrn_measured_fraction_theta_full 1.000
_diffrn_measured_fraction_theta_max 0.992
_diffrn_measurement_details
;
List of Runs (angles in degrees, time in seconds):

  # Type    Start    End  Width  t~exp~   \w     \q     \k     \f   Frames
#--------------------------------------------------------------------------
  1  \w    -49.00  29.00   1.00    1.00    --  -42.66  38.00-180.00   78
  2  \w    -73.00  30.00   1.00    1.00    --  -42.66  77.00 -90.00  103
  3  \w    -43.00  -1.00   1.00    1.00    --  -42.66  38.00  60.00   42
  4  \w     91.00 117.00   1.00    1.00    --   42.66 164.00  99.00   26
  5  \w     40.00  88.00   1.00    4.00    --  111.00 -30.00  60.00   48
  6  \w     56.00  88.00   1.00    4.00    --  111.00 -45.00-180.00   32
  7  \w     68.00 100.00   1.00    4.00    --  111.00 -95.00-120.00   32
  8  \w     92.00 118.00   1.00    4.00    --  111.00-125.00 -90.00   26
  9  \w     40.00  93.00   1.00    4.00    --  111.00 -45.00 -90.00   53
 10  \w     50.00  98.00   1.00    4.00    --  111.00 -45.00  30.00   48
 11  \w     94.00 133.00   1.00    4.00    --  111.00 125.00  90.00   39
 12  \w    142.00 169.00   1.00    4.00    --  111.00 125.00  90.00   27
 13  \w    105.00 170.00   1.00    4.00    --  111.00 125.00 -30.00   65
 14  \w     78.00 103.00   1.00    4.00    --  111.00-116.00-136.00   25
 15  \w     48.00  74.00   1.00    4.00    --  111.00-116.00-136.00   26
 16  \w     56.00 105.00   1.00    4.00    --  111.00 -95.00 -60.00   49
 17  \w     91.00 142.00   1.00    4.00    --  111.00  30.00  90.00   51
 18  \w     62.00  90.00   1.00    4.00    --  111.00 -30.00-150.00   28
 19  \w     46.00  82.00   1.00    4.00    --  111.00 -45.00-150.00   36
 20  \w    100.00 155.00   1.00    4.00    --  111.00  77.00 -30.00   55
 21  \w    -21.00  12.00   1.00    1.00    --  -42.66  38.00-120.00   33
 22  \w    -27.00  29.00   1.00    1.00    --  -42.66  38.00  90.00   56
 23  \w    104.00 129.00   1.00    1.00    --   42.66 178.00  30.00   25
 24  \w     73.00 129.00   1.00    1.00    --   42.66 178.00-120.00   56
 25  \w     64.00  91.00   1.00    1.00    --   42.66 178.00  30.00   27
 26  \w     40.00  67.00   1.00    4.00    --  111.00-125.00 150.00   27
 27  \w     70.00 118.00   1.00    4.00    --  111.00-125.00  60.00   48
 28  \w     47.00  96.00   1.00    4.00    --  111.00-125.00-150.00   49
 29  \w     56.00  88.00   1.00    4.00    --  111.00 -30.00 -60.00   32
 30  \w     88.00 113.00   1.00    4.00    --  111.00  45.00  60.00   25
 31  \w     52.00  95.00   1.00    4.00    --  111.00 -61.00  30.00   43
 32  \w    115.00 177.00   1.00    4.00    --  111.00  45.00 -60.00   62
 33  \w    140.00 166.00   1.00    4.00    --  111.00  30.00 -90.00   26
 34  \w    148.00 174.00   1.00    4.00    --  111.00  30.00-150.00   26
 35  \w     52.00  78.00   1.00    4.00    --  111.00-125.00  90.00   26
 36  \w     82.00 118.00   1.00    4.00    --  111.00-125.00 150.00   36
 37  \w     79.00 118.00   1.00    4.00    --  111.00-125.00  90.00   39
 38  \w    144.00 170.00   1.00    4.00    --  111.00 125.00 120.00   26
 39  \w     94.00 120.00   1.00    4.00    --  111.00  30.00-150.00   26
 40  \w    146.00 173.00   1.00    4.00    --  111.00  45.00  60.00   27
 41  \w    102.00 130.00   1.00    4.00    --  111.00  30.00 -90.00   28
 42  \w     67.00 118.00   1.00    4.00    --  111.00-125.00-180.00   51
 43  \w    121.00 178.00   1.00    4.00    --  111.00  61.00   0.00   57
;
_diffrn_measurement_device 'four-circle diffractometer'
_diffrn_measurement_device_type 'SuperNova, Dual, Cu at home/near, Atlas'
_diffrn_measurement_method '\w scans'
_diffrn_orient_matrix_type 'CrysAlisPro convention (1999,Acta A55,543-557)'
_diffrn_orient_matrix_UB_11 -0.1722389000
_diffrn_orient_matrix_UB_12 -0.0052626000
_diffrn_orient_matrix_UB_13 -0.0110979000
_diffrn_orient_matrix_UB_21 0.0080548000
_diffrn_orient_matrix_UB_22 -0.1181102000
_diffrn_orient_matrix_UB_23 -0.0116992000
_diffrn_orient_matrix_UB_31 -0.0028364000
_diffrn_orient_matrix_UB_32 -0.0181932000
_diffrn_orient_matrix_UB_33 0.0789715000
_diffrn_radiation_monochromator mirror
_diffrn_radiation_probe x-ray
_diffrn_radiation_type CuK\a
_diffrn_radiation_wavelength 1.54184
_diffrn_reflns_av_R_equivalents 0.0279
_diffrn_reflns_av_unetI/netI 0.0197
_diffrn_reflns_Laue_measured_fraction_full 1.000
_diffrn_reflns_Laue_measured_fraction_max 0.992
_diffrn_reflns_limit_h_max 11
_diffrn_reflns_limit_h_min -11
_diffrn_reflns_limit_k_max 16
_diffrn_reflns_limit_k_min -16
_diffrn_reflns_limit_l_max 24
_diffrn_reflns_limit_l_min -15
_diffrn_reflns_number 23912
_diffrn_reflns_point_group_measured_fraction_full 1.000
_diffrn_reflns_point_group_measured_fraction_max 0.992
_diffrn_reflns_theta_full 67.684
_diffrn_reflns_theta_max 76.264
_diffrn_reflns_theta_min 4.139
_diffrn_source 'micro-focus sealed X-ray tube'
_diffrn_source_type 'SuperNova (Cu) X-ray Source'
_exptl_absorpt_coefficient_mu 1.170
_exptl_absorpt_correction_T_max 1.00000
_exptl_absorpt_correction_T_min 0.87484
_exptl_absorpt_correction_type multi-scan
_exptl_absorpt_process_details
;
CrysAlisPro 1.171.39.46 (Rigaku Oxford Diffraction, 2018)
Empirical absorption correction using spherical harmonics,
 implemented in SCALE3 ABSPACK scaling algorithm.
;
_exptl_crystal_colour 'clear light yellow'
_exptl_crystal_colour_lustre clear
_exptl_crystal_colour_modifier light
_exptl_crystal_colour_primary yellow
_exptl_crystal_density_diffrn 1.364
_exptl_crystal_description hexagonal
_exptl_crystal_F_000 960
_exptl_crystal_size_max 0.29
_exptl_crystal_size_mid 0.261
_exptl_crystal_size_min 0.112
_refine_diff_density_max 0.283
_refine_diff_density_min -0.218
_refine_diff_density_rms 0.048
_refine_ls_extinction_method none
_refine_ls_goodness_of_fit_ref 1.045
_refine_ls_hydrogen_treatment constr
_refine_ls_matrix_type full
_refine_ls_number_parameters 294
_refine_ls_number_reflns 4605
_refine_ls_number_restraints 0
_refine_ls_restrained_S_all 1.045
_refine_ls_R_factor_all 0.0335
_refine_ls_R_factor_gt 0.0312
_refine_ls_shift/su_max 0.001
_refine_ls_shift/su_mean 0.000
_refine_ls_structure_factor_coef Fsqd
_refine_ls_weighting_details 'w=1/[\s^2^(Fo^2^)+(0.0434P)^2^+0.6795P] where P=(Fo^2^+2Fc^2^)/3'
_refine_ls_weighting_scheme calc
_refine_ls_wR_factor_gt 0.0812
_refine_ls_wR_factor_ref 0.0830
_reflns_Friedel_coverage 0.000
_reflns_number_gt 4294
_reflns_number_total 4605
_reflns_threshold_expression 'I > 2\s(I)'
_cod_data_source_file d0cy02164d2.cif
_cod_data_source_block 008rwfk20
_cod_depositor_comments 'Adding full bibliography for 1560075--1560077.cif.'
_cod_database_code 1560075
_shelx_shelxl_version_number 2018/3
_chemical_oxdiff_formula C23H27Al1N2O6
_shelx_space_group_comment
;
The symmetry employed for this shelxl refinement is uniquely defined
by the following loop, which should always be used as a source of
symmetry information in preference to the above space-group names.
They are only intended as comments.
;
_shelx_estimated_absorpt_t_max 0.880
_shelx_estimated_absorpt_t_min 0.728
_reflns_odcompleteness_completeness 99.96
_reflns_odcompleteness_iscentric 1
_reflns_odcompleteness_theta 74.33
_olex2_refinement_description
;
1. Fixed Uiso
 At 1.2 times of:
  All C(H) groups, All C(H,H) groups
 At 1.5 times of:
  All C(H,H,H) groups
2.a Secondary CH2 refined with riding coordinates:
 C9(H9A,H9B), C13(H13A,H13B)
2.b Aromatic/amide H refined with riding coordinates:
 C8(H8), C14(H14), C5(H5), C16(H16), C18(H18), C17(H17), C7(H7), C6(H6)
2.c Idealised Me refined as rotating group:
 C11(H11A,H11B,H11C), C12(H12A,H12B,H12C), C21(H21A,H21B,H21C), C23(H23A,H23B,
 H23C), C1(H1A,H1B,H1C)
;
_ins_header
;
TITL 008RWFK20 in P2(1)/c 
REM P2(1)/c (#14 in standard setting)
CELL 1.54184   8.995782  12.881813  19.230438  90.0000  96.6153  90.0000
ZERR    4.00   0.000100   0.000116   0.000156   0.0000   0.0009   0.0000
LATT  1
SYMM -x, y+1/2,-z+1/2 
SFAC C H N O Al
UNIT 92.00 108.00 8.00 24.00 4.00
TREF
HKLF 4
END
;
_olex2_submission_original_sample_id 008RWFK20
_olex2_submission_special_instructions 'No special instructions were received'
_oxdiff_exptl_absorpt_empirical_details
;
Empirical correction (ABSPACK) includes:
- Absorption correction using spherical harmonics
- Frame scaling
;
_oxdiff_exptl_absorpt_empirical_full_max 1.148
_oxdiff_exptl_absorpt_empirical_full_min 0.878

loop_
_space_group_symop_operation_xyz
'x, y, z'
'-x, y+1/2, -z+1/2'
'-x, -y, -z'
'x, -y-1/2, z-1/2'

loop_
_atom_site_label
_atom_site_type_symbol
_atom_site_fract_x
_atom_site_fract_y
_atom_site_fract_z
_atom_site_U_iso_or_equiv
_atom_site_adp_type
_atom_site_occupancy
_atom_site_site_symmetry_order
_atom_site_calc_flag
_atom_site_refinement_flags_posn
_atom_site_refinement_flags_adp
_atom_site_refinement_flags_occupancy
_atom_site_disorder_assembly
_atom_site_disorder_group
Al1 Al 0.43263(3) 0.51350(2) 0.33612(2) 0.01730(9) Uani 1 1 d . . . . .
O2 O 0.39589(9) 0.64191(6) 0.37031(4) 0.02087(16) Uani 1 1 d . . . . .
O5 O 0.57561(9) 0.57601(6) 0.27616(4) 0.02196(17) Uani 1 1 d . . . . .
O6 O 0.64466(9) 0.51442(6) 0.37935(4) 0.02220(17) Uani 1 1 d . . . . .
O3 O 0.26211(9) 0.51949(6) 0.27561(4) 0.02215(17) Uani 1 1 d . . . . .
O1 O 0.29361(10) 0.83255(6) 0.35569(5) 0.02735(19) Uani 1 1 d . . . . .
O4 O 0.04579(9) 0.61523(7) 0.18220(5) 0.02783(19) Uani 1 1 d . . . . .
N2 N 0.46959(10) 0.37249(7) 0.29646(5) 0.01936(18) Uani 1 1 d . . . . .
N1 N 0.36630(10) 0.44660(7) 0.42106(4) 0.01792(18) Uani 1 1 d . . . . .
C4 C 0.21330(12) 0.59482(9) 0.44576(5) 0.0196(2) Uani 1 1 d . . . . .
C3 C 0.28025(12) 0.66549(8) 0.40275(5) 0.0189(2) Uani 1 1 d . . . . .
C8 C 0.27157(12) 0.49103(9) 0.45686(5) 0.0192(2) Uani 1 1 d . . . . .
H8 H 0.237872 0.452848 0.492988 0.023 Uiso 1 1 calc R . . . .
C20 C 0.25289(12) 0.49550(9) 0.20879(6) 0.0208(2) Uani 1 1 d . . . . .
C2 C 0.22246(13) 0.76859(9) 0.39771(6) 0.0221(2) Uani 1 1 d . . . . .
C15 C 0.34111(13) 0.41628(9) 0.18296(6) 0.0219(2) Uani 1 1 d . . . . .
C14 C 0.43328(13) 0.35047(9) 0.23136(6) 0.0214(2) Uani 1 1 d . . . . .
H14 H 0.468403 0.288570 0.214459 0.026 Uiso 1 1 calc R . . . .
C5 C 0.09837(13) 0.62783(9) 0.48504(6) 0.0247(2) Uani 1 1 d . . . . .
H5 H 0.059693 0.581933 0.515679 0.030 Uiso 1 1 calc R . . . .
C22 C 0.68022(13) 0.56029(9) 0.32517(6) 0.0233(2) Uani 1 1 d . . . . .
C9 C 0.43165(13) 0.34850(9) 0.45027(5) 0.0207(2) Uani 1 1 d . . . . .
H9A H 0.373697 0.325392 0.486886 0.025 Uiso 1 1 calc R . . . .
H9B H 0.532426 0.362550 0.471916 0.025 Uiso 1 1 calc R . . . .
C10 C 0.43861(12) 0.25975(8) 0.39788(6) 0.0201(2) Uani 1 1 d . . . . .
C16 C 0.32718(14) 0.39203(10) 0.11109(6) 0.0256(2) Uani 1 1 d . . . . .
H16 H 0.384485 0.338955 0.095063 0.031 Uiso 1 1 calc R . . . .
C19 C 0.14759(13) 0.54655(9) 0.15966(6) 0.0235(2) Uani 1 1 d . . . . .
C18 C 0.13907(14) 0.52324(10) 0.08931(6) 0.0274(3) Uani 1 1 d . . . . .
H18 H 0.071933 0.559389 0.057771 0.033 Uiso 1 1 calc R . . . .
C11 C 0.28204(13) 0.22982(9) 0.36516(6) 0.0250(2) Uani 1 1 d . . . . .
H11A H 0.224767 0.205386 0.401014 0.038 Uiso 1 1 calc GR . . . .
H11B H 0.289077 0.175873 0.331255 0.038 Uiso 1 1 calc GR . . . .
H11C H 0.233684 0.289339 0.342623 0.038 Uiso 1 1 calc GR . . . .
C13 C 0.53883(12) 0.28985(9) 0.34134(6) 0.0213(2) Uani 1 1 d . . . . .
H13A H 0.635324 0.313141 0.363582 0.026 Uiso 1 1 calc R . . . .
H13B H 0.555139 0.229504 0.313014 0.026 Uiso 1 1 calc R . . . .
C17 C 0.22894(14) 0.44667(11) 0.06444(6) 0.0286(3) Uani 1 1 d . . . . .
H17 H 0.222626 0.432590 0.016756 0.034 Uiso 1 1 calc R . . . .
C7 C 0.10481(14) 0.79714(9) 0.43339(7) 0.0273(2) Uani 1 1 d . . . . .
H7 H 0.065253 0.863714 0.427732 0.033 Uiso 1 1 calc R . . . .
C6 C 0.04375(14) 0.72695(10) 0.47823(7) 0.0292(3) Uani 1 1 d . . . . .
H6 H -0.033627 0.747753 0.503253 0.035 Uiso 1 1 calc R . . . .
C12 C 0.51529(14) 0.16735(9) 0.43759(6) 0.0274(2) Uani 1 1 d . . . . .
H12A H 0.614164 0.187122 0.457265 0.041 Uiso 1 1 calc GR . . . .
H12B H 0.521600 0.110362 0.405891 0.041 Uiso 1 1 calc GR . . . .
H12C H 0.458092 0.146753 0.474444 0.041 Uiso 1 1 calc GR . . . .
C21 C 0.10693(15) 0.71033(10) 0.21098(8) 0.0333(3) Uani 1 1 d . . . . .
H21A H 0.133335 0.754109 0.173918 0.050 Uiso 1 1 calc GR . . . .
H21B H 0.194566 0.695919 0.242919 0.050 Uiso 1 1 calc GR . . . .
H21C H 0.033977 0.744882 0.235465 0.050 Uiso 1 1 calc GR . . . .
C23 C 0.83675(16) 0.59507(14) 0.32014(7) 0.0409(3) Uani 1 1 d . . . . .
H23A H 0.861007 0.583772 0.273409 0.061 Uiso 1 1 calc GR . . . .
H23B H 0.904337 0.556190 0.352548 0.061 Uiso 1 1 calc GR . . . .
H23C H 0.845650 0.667627 0.331228 0.061 Uiso 1 1 calc GR . . . .
C1 C 0.24709(19) 0.93774(10) 0.35161(9) 0.0424(4) Uani 1 1 d . . . . .
H1A H 0.309885 0.976052 0.323656 0.064 Uiso 1 1 calc GR . . . .
H1B H 0.254765 0.966883 0.397834 0.064 Uiso 1 1 calc GR . . . .
H1C H 0.145137 0.941523 0.330591 0.064 Uiso 1 1 calc GR . . . .

loop_
_atom_site_aniso_label
_atom_site_aniso_U_11
_atom_site_aniso_U_22
_atom_site_aniso_U_33
_atom_site_aniso_U_23
_atom_site_aniso_U_13
_atom_site_aniso_U_12
Al1 0.01929(16) 0.01710(16) 0.01602(15) 0.00027(11) 0.00423(12) 0.00147(11)
O2 0.0229(4) 0.0184(4) 0.0226(4) -0.0008(3) 0.0083(3) 0.0008(3)
O5 0.0241(4) 0.0230(4) 0.0194(4) 0.0008(3) 0.0050(3) -0.0006(3)
O6 0.0222(4) 0.0257(4) 0.0190(4) 0.0007(3) 0.0037(3) -0.0007(3)
O3 0.0220(4) 0.0261(4) 0.0184(4) -0.0013(3) 0.0028(3) 0.0035(3)
O1 0.0341(5) 0.0177(4) 0.0326(4) 0.0028(3) 0.0141(4) 0.0035(3)
O4 0.0196(4) 0.0318(5) 0.0317(4) 0.0024(3) 0.0015(3) 0.0017(3)
N2 0.0203(4) 0.0191(4) 0.0194(4) 0.0007(3) 0.0050(3) 0.0010(3)
N1 0.0207(4) 0.0166(4) 0.0164(4) -0.0008(3) 0.0015(3) 0.0001(3)
C4 0.0203(5) 0.0199(5) 0.0187(5) -0.0034(4) 0.0028(4) -0.0004(4)
C3 0.0200(5) 0.0194(5) 0.0173(5) -0.0029(4) 0.0023(4) 0.0009(4)
C8 0.0210(5) 0.0208(5) 0.0160(5) -0.0005(4) 0.0027(4) -0.0029(4)
C20 0.0198(5) 0.0240(5) 0.0190(5) 0.0009(4) 0.0037(4) -0.0039(4)
C2 0.0254(5) 0.0194(5) 0.0218(5) -0.0009(4) 0.0046(4) 0.0004(4)
C15 0.0230(5) 0.0234(5) 0.0197(5) -0.0005(4) 0.0044(4) -0.0039(4)
C14 0.0233(5) 0.0201(5) 0.0221(5) -0.0021(4) 0.0078(4) -0.0009(4)
C5 0.0254(6) 0.0242(6) 0.0261(5) -0.0014(4) 0.0099(4) -0.0020(4)
C22 0.0243(5) 0.0248(5) 0.0214(5) -0.0026(4) 0.0053(4) -0.0016(4)
C9 0.0248(5) 0.0194(5) 0.0177(5) 0.0015(4) 0.0015(4) 0.0022(4)
C10 0.0222(5) 0.0174(5) 0.0208(5) 0.0007(4) 0.0031(4) 0.0023(4)
C16 0.0284(6) 0.0276(6) 0.0216(5) -0.0031(4) 0.0064(4) -0.0054(5)
C19 0.0190(5) 0.0268(6) 0.0247(5) 0.0031(4) 0.0034(4) -0.0035(4)
C18 0.0241(6) 0.0345(6) 0.0226(5) 0.0060(5) -0.0013(4) -0.0071(5)
C11 0.0245(6) 0.0226(5) 0.0281(6) -0.0018(4) 0.0033(4) -0.0021(4)
C13 0.0216(5) 0.0190(5) 0.0239(5) 0.0006(4) 0.0054(4) 0.0039(4)
C17 0.0310(6) 0.0368(7) 0.0180(5) -0.0009(5) 0.0029(4) -0.0100(5)
C7 0.0292(6) 0.0206(5) 0.0333(6) -0.0020(5) 0.0092(5) 0.0047(4)
C6 0.0275(6) 0.0270(6) 0.0359(6) -0.0047(5) 0.0152(5) 0.0028(5)
C12 0.0324(6) 0.0222(6) 0.0280(6) 0.0048(4) 0.0050(5) 0.0068(5)
C21 0.0258(6) 0.0288(6) 0.0460(7) 0.0014(5) 0.0071(5) 0.0007(5)
C23 0.0272(7) 0.0655(10) 0.0302(6) 0.0048(6) 0.0046(5) -0.0148(6)
C1 0.0573(9) 0.0205(6) 0.0550(9) 0.0095(6) 0.0307(7) 0.0105(6)

loop_
_atom_type_symbol
_atom_type_description
_atom_type_scat_dispersion_real
_atom_type_scat_dispersion_imag
_atom_type_scat_source
C C 0.0181 0.0091 'International Tables Vol C Tables 4.2.6.8 and 6.1.1.4'
H H 0.0000 0.0000 'International Tables Vol C Tables 4.2.6.8 and 6.1.1.4'
Al Al 0.2130 0.2455 'International Tables Vol C Tables 4.2.6.8 and 6.1.1.4'
N N 0.0311 0.0180 'International Tables Vol C Tables 4.2.6.8 and 6.1.1.4'
O O 0.0492 0.0322 'International Tables Vol C Tables 4.2.6.8 and 6.1.1.4'

loop_
_geom_angle_atom_site_label_1
_geom_angle_atom_site_label_2
_geom_angle_atom_site_label_3
_geom_angle
_geom_angle_site_symmetry_1
_geom_angle_site_symmetry_3
_geom_angle_publ_flag
O2 Al1 O5 89.88(4) . . ?
O2 Al1 O6 92.79(4) . . ?
O2 Al1 N2 178.66(4) . . ?
O2 Al1 N1 90.74(4) . . ?
O5 Al1 N2 89.98(4) . . ?
O5 Al1 N1 157.00(4) . . ?
O6 Al1 O5 65.68(3) . . ?
O6 Al1 N2 88.37(4) . . ?
O6 Al1 N1 91.33(4) . . ?
O3 Al1 O2 91.01(4) . . ?
O3 Al1 O5 99.54(4) . . ?
O3 Al1 O6 164.71(4) . . ?
O3 Al1 N2 87.69(4) . . ?
O3 Al1 N1 103.43(4) . . ?
N1 Al1 N2 89.91(4) . . ?
C3 O2 Al1 124.69(7) . . ?
C22 O5 Al1 88.77(7) . . ?
C22 O6 Al1 88.85(7) . . ?
C20 O3 Al1 124.71(7) . . ?
C2 O1 C1 117.03(10) . . ?
C19 O4 C21 115.61(9) . . ?
C14 N2 Al1 122.17(8) . . ?
C14 N2 C13 117.11(9) . . ?
C13 N2 Al1 120.71(7) . . ?
C8 N1 Al1 121.54(8) . . ?
C8 N1 C9 115.80(9) . . ?
C9 N1 Al1 122.45(7) . . ?
C3 C4 C8 120.82(10) . . ?
C3 C4 C5 120.45(10) . . ?
C5 C4 C8 118.36(10) . . ?
O2 C3 C4 123.10(10) . . ?
O2 C3 C2 119.17(10) . . ?
C4 C3 C2 117.66(10) . . ?
N1 C8 C4 125.68(10) . . ?
O3 C20 C15 122.47(10) . . ?
O3 C20 C19 120.23(11) . . ?
C15 C20 C19 117.25(10) . . ?
O1 C2 C3 114.25(10) . . ?
O1 C2 C7 125.05(11) . . ?
C7 C2 C3 120.70(11) . . ?
C20 C15 C14 119.92(10) . . ?
C16 C15 C20 120.89(11) . . ?
C16 C15 C14 118.74(11) . . ?
N2 C14 C15 123.93(10) . . ?
C6 C5 C4 120.38(11) . . ?
O5 C22 O6 116.62(10) . . ?
O5 C22 C23 121.92(11) . . ?
O6 C22 C23 121.45(11) . . ?
N1 C9 C10 115.70(9) . . ?
C9 C10 C13 110.40(9) . . ?
C9 C10 C12 107.59(9) . . ?
C11 C10 C9 110.78(9) . . ?
C11 C10 C13 111.13(9) . . ?
C11 C10 C12 110.50(10) . . ?
C12 C10 C13 106.29(9) . . ?
C17 C16 C15 120.24(12) . . ?
O4 C19 C20 120.30(10) . . ?
O4 C19 C18 118.96(11) . . ?
C18 C19 C20 120.61(11) . . ?
C19 C18 C17 121.43(11) . . ?
N2 C13 C10 110.82(9) . . ?
C16 C17 C18 119.46(11) . . ?
C2 C7 C6 120.78(11) . . ?
C5 C6 C7 119.85(11) . . ?

loop_
_geom_bond_atom_site_label_1
_geom_bond_atom_site_label_2
_geom_bond_distance
_geom_bond_site_symmetry_2
_geom_bond_publ_flag
Al1 O2 1.8242(8) . ?
Al1 O5 1.9935(8) . ?
Al1 O6 1.9910(9) . ?
Al1 O3 1.8172(8) . ?
Al1 N2 2.0124(10) . ?
Al1 N1 1.9978(9) . ?
O2 C3 1.3089(13) . ?
O5 C22 1.2691(14) . ?
O6 C22 1.2704(14) . ?
O3 C20 1.3149(14) . ?
O1 C2 1.3640(14) . ?
O1 C1 1.4177(15) . ?
O4 C19 1.3787(15) . ?
O4 C21 1.4280(16) . ?
N2 C14 1.2886(15) . ?
N2 C13 1.4637(14) . ?
N1 C8 1.2895(15) . ?
N1 C9 1.4771(14) . ?
C4 C3 1.4107(15) . ?
C4 C8 1.4430(15) . ?
C4 C5 1.4143(15) . ?
C3 C2 1.4255(15) . ?
C20 C15 1.4173(16) . ?
C20 C19 1.4199(16) . ?
C2 C7 1.3761(17) . ?
C15 C14 1.4472(16) . ?
C15 C16 1.4084(15) . ?
C5 C6 1.3690(17) . ?
C22 C23 1.4913(17) . ?
C9 C10 1.5298(15) . ?
C10 C11 1.5245(16) . ?
C10 C13 1.5399(15) . ?
C10 C12 1.5344(15) . ?
C16 C17 1.3779(18) . ?
C19 C18 1.3794(17) . ?
C18 C17 1.3944(19) . ?
C7 C6 1.4044(18) . ?
